data_9012098
loop_
_publ_author_name
'Matsubara, S.'

_publ_section_title
;
 The crystal structure of nagashimalite, Ba4(V(3+),Ti)4[(O,OH)2|Cl|Si8B2O27]
;
_journal_name_full 'Mineralogical Journal'
_journal_page_first 131
_journal_page_last 142
_journal_paper_doi 10.2465/minerj.10.131
_journal_volume 10
_journal_year 1980
_chemical_compound_source 'Mogurazawa mine, Kirya City, Gumma Prefecture, Japan'
_chemical_formula_sum 'B2 Ba4 Cl H0.44 O29 Si8 Ti0.56 V3.44'
_chemical_name_mineral Nagashimalite
_space_group_IT_number 59
_symmetry_space_group_name_Hall '-P 2ab 2a'
_symmetry_space_group_name_H-M 'P m m n :2'
_cell_angle_alpha 90
_cell_angle_beta 90
_cell_angle_gamma 90
_cell_formula_units_Z 2
_cell_length_a 13.937
_cell_length_b 12.122
_cell_length_c 7.116
_cell_volume 1202.208
_database_code_amcsd 0014423
_exptl_crystal_density_diffrn 4.137
_cod_original_sg_symbol_H-M 'P m m n'
_cod_original_formula_sum 'Ba4 (V3.44 Ti.56) Si8 B2 O29 Cl H.44'
_cod_database_code 9012098

loop_
_space_group_symop_operation_xyz
x,y,z
x,1/2-y,z
-x,1/2+y,-z
1/2-x,y,z
1/2+x,-y,-z
1/2+x,1/2+y,-z
1/2-x,1/2-y,z
-x,-y,-z

loop_
_atom_site_aniso_label
_atom_site_aniso_U_11
_atom_site_aniso_U_22
_atom_site_aniso_U_33
_atom_site_aniso_U_12
_atom_site_aniso_U_13
_atom_site_aniso_U_23
Ba1 0.01161 0.00811 0.01901 0.00000 0.00000 0.00000
Ba2 0.02273 0.02464 0.06575 0.00000 0.00000 0.00000
Ba3 0.01132 0.00811 0.01147 0.00000 -0.00090 0.00000
V 0.00571 0.00543 0.00513 -0.00120 -0.00136 0.00087
Ti1 0.00571 0.00543 0.00513 -0.00120 -0.00136 0.00087
Si1 0.00512 0.00476 0.00480 -0.00043 -0.00055 0.00044
Si2 0.00512 0.00447 0.00410 -0.00009 0.00005 -0.00035
O1 0.00522 0.01385 0.01501 0.00000 0.00000 0.00376
O2 0.00512 0.01042 0.01219 0.00000 0.00000 0.00647
O3 0.00964 0.00588 0.00913 0.00000 0.00216 0.00000
O4 0.00600 0.01794 0.00685 0.00000 -0.00080 0.00000
O-H4 0.00600 0.01794 0.00685 0.00000 -0.00080 0.00000
O5 0.01230 0.00841 0.00744 -0.00248 0.00191 -0.00061
O6 0.01289 0.00447 0.00736 -0.00103 -0.00347 -0.00087
O7 0.01023 0.00588 0.00662 0.00094 -0.00357 0.00118
O8 0.00974 0.00439 0.00572 -0.00043 -0.00100 0.00083
O9 0.00895 0.00737 0.00554 -0.00060 0.00317 -0.00017
O10 0.00758 0.01422 0.00364 0.00000 0.00000 0.00000
Cl1 0.01269 0.02017 0.03556 0.00000 0.00000 0.00000

loop_
_atom_site_label
_atom_site_fract_x
_atom_site_fract_y
_atom_site_fract_z
_atom_site_occupancy
_atom_site_U_iso_or_equiv
_atom_site_type_symbol
_atom_site_attached_hydrogens
Ba1 0.25000 0.75000 0.23920 1.00000 0.01292 Ba 0
Ba2 0.25000 0.25000 0.47300 1.00000 0.03774 Ba 0
Ba3 0.47550 0.25000 0.00600 1.00000 0.01026 Ba 0
V 0.49950 0.12810 0.52040 0.86000 0.00545 V 0
Ti1 0.49950 0.12810 0.52040 0.14000 0.00545 Ti 0
Si1 0.36650 0.01170 0.20560 1.00000 0.00481 Si 0
Si2 0.64440 0.02560 0.20740 1.00000 0.00456 Si 0
B 0.34180 0.75000 0.72010 1.00000 0.00355 B 0
O1 0.25000 -0.00450 0.22290 1.00000 0.01127 O 0
O2 0.75000 0.97980 0.26790 1.00000 0.00925 O 0
O3 0.57610 0.25000 0.41090 1.00000 0.00823 O 0
O4 0.57060 0.75000 0.35850 0.78000 0.01026 O 0
O-H4 0.57060 0.75000 0.35850 0.22000 0.01026 O 1
O5 0.60990 0.96100 0.01820 1.00000 0.00937 O 0
O6 0.40290 0.12110 0.31200 1.00000 0.00823 O 0
O7 0.41010 0.89290 0.26290 1.00000 0.00760 O 0
O8 0.64790 0.15440 0.14890 1.00000 0.00659 O 0
O9 0.57260 0.00500 0.37760 1.00000 0.00735 O 0
O10 0.25000 0.75000 0.62350 1.00000 0.00849 O 0
Cl1 0.25000 0.25000 0.98580 1.00000 0.02280 Cl 0

loop_
_cod_changelog_entry_id
_cod_changelog_entry_author
_cod_changelog_entry_date
_cod_changelog_entry_text
1
;cod-tools version 3.8.0
Id: cif_guess_AMCSD_atom_types 9574 2023-05-10 09:00:05Z saulius
;
2023-05-10T18:53:49+03:00
;Derived atom types and hydrogen counts
from atom names that follow the AMCSD naming convention
(Wat == water, O-H == hydroxyl).
;
2
;cod-tools version 3.10.1
Id: cif_fix_AMCSD_aniso_labels 10200 2024-08-01 14:09:44Z saulius
;
2024-08-02T12:21:45+03:00
;Changed the following '_atom_site_aniso_label' values:
'OH4' -> 'O-H4'
;

loop_
_cod_related_entry_id
_cod_related_entry_database
_cod_related_entry_code
1 AMCSD 0014423
